data_4001438
loop_
_publ_author_name
'Jeannin, Olivier'
'Cl\'erac, Rodolphe'
'Fourmigu\'e, Marc'

_publ_section_title
;
 Phase Competition and Weak Hydrogen Bonding in the Giant Hysteresis of an
 S = 1/2 Nickel Dithiolene Complex: Combined Structural and Magnetic
 Studies
;
_journal_issue 24
_journal_name_full 'Chemistry of Materials'
_journal_page_first 5946
_journal_paper_doi 10.1021/cm071652q
_journal_volume 19
_journal_year 2007
_chemical_formula_moiety 'C8 F6 N2 Ni S4, C10 H10 Co'
_chemical_formula_sum 'C18 H10 Co F6 N2 Ni S4'
_chemical_formula_weight 614.16
_chemical_name_common 'Cp2Co, Ni(tfadt)2'
_chemical_name_systematic
;
 ?
;
_space_group_IT_number 2
_symmetry_cell_setting triclinic
_symmetry_space_group_name_Hall '-P 1'
_symmetry_space_group_name_H-M 'P -1'
_atom_sites_solution_hydrogens geom
_atom_sites_solution_primary direct
_atom_sites_solution_secondary difmap
_audit_creation_method SHELXL-97
_cell_angle_alpha 82.416(17)
_cell_angle_beta 66.981(17)
_cell_angle_gamma 80.951(18)
_cell_formula_units_Z 4
_cell_length_a 12.333(2)
_cell_length_b 12.6886(18)
_cell_length_c 15.462(2)
_cell_measurement_reflns_used 8000
_cell_measurement_temperature 210(2)
_cell_measurement_theta_max 24.5
_cell_measurement_theta_min 1.65
_cell_volume 2192.6(6)
_computing_cell_refinement 'CELL, Stoe-IPDS'
_computing_data_collection 'EXPOSE, Stoe-IPDS'
_computing_data_reduction 'INTEGRATE, Stoe-IPDS'
_computing_structure_refinement 'SHELXL-97 (Sheldrick, 1997)'
_computing_structure_solution 'SHELXS-97 (Sheldrick, 1997)'
_diffrn_ambient_temperature 210(2)
_diffrn_detector_area_resol_mean 6.66
_diffrn_measured_fraction_theta_full 0.922
_diffrn_measured_fraction_theta_max 0.922
_diffrn_measurement_device_type 'STOE IPDS'
_diffrn_measurement_method 'Oscillation, phi incr. 1 deg'
_diffrn_radiation_monochromator graphite
_diffrn_radiation_source 'fine-focus sealed tube'
_diffrn_radiation_type MoK\a
_diffrn_radiation_wavelength 0.71073
_diffrn_reflns_av_R_equivalents 0.1206
_diffrn_reflns_av_sigmaI/netI 0.1566
_diffrn_reflns_limit_h_max 15
_diffrn_reflns_limit_h_min -15
_diffrn_reflns_limit_k_max 15
_diffrn_reflns_limit_k_min -15
_diffrn_reflns_limit_l_max 18
_diffrn_reflns_limit_l_min -18
_diffrn_reflns_number 25102
_diffrn_reflns_theta_full 25.91
_diffrn_reflns_theta_max 25.91
_diffrn_reflns_theta_min 1.63
_exptl_absorpt_coefficient_mu 2.056
_exptl_absorpt_correction_T_max 0.9245
_exptl_absorpt_correction_T_min 0.7070
_exptl_absorpt_correction_type gaussian
_exptl_absorpt_process_details
;
a grid of  8 x  8 x  8 =   512 sampling points was used
;
_exptl_crystal_colour black
_exptl_crystal_density_diffrn 1.860
_exptl_crystal_density_method 'not measured'
_exptl_crystal_description needle
_exptl_crystal_F_000 1220
_exptl_crystal_size_max 0.42
_exptl_crystal_size_mid 0.114
_exptl_crystal_size_min 0.028
_refine_diff_density_max 0.877
_refine_diff_density_min -0.598
_refine_diff_density_rms 0.135
_refine_ls_extinction_method none
_refine_ls_goodness_of_fit_ref 0.988
_refine_ls_hydrogen_treatment constr
_refine_ls_matrix_type full
_refine_ls_number_parameters 577
_refine_ls_number_reflns 7854
_refine_ls_number_restraints 0
_refine_ls_restrained_S_all 0.988
_refine_ls_R_factor_all 0.1538
_refine_ls_R_factor_gt 0.0727
_refine_ls_shift/su_max 0.001
_refine_ls_shift/su_mean 0.000
_refine_ls_structure_factor_coef Fsqd
_refine_ls_weighting_details 'calc w=1/[\s^2^(Fo^2^)+(0.0862P)^2^+0.0000P] where P=(Fo^2^+2Fc^2^)/3'
_refine_ls_weighting_scheme calc
_refine_ls_wR_factor_gt 0.1786
_refine_ls_wR_factor_ref 0.1988
_reflns_number_gt 3604
_reflns_number_total 7854
_reflns_threshold_expression >2sigma(I)
_cod_data_source_file cm071652q-file007.cif
_cod_data_source_block Co210Kup
_cod_depositor_comments
;
The following automatic conversions were performed:

'_refine_ls_hydrogen_treatment' value 'constr.' was replaced with the
value 'constr' as specified in the replacement file
'src/cod-tools/trunk/data/replacement-values/replacement_values.lst'.

Automatic conversion script
Id: cif_fix_values 5376 2017-05-30 11:51:03Z andrius 
;
_cod_original_cell_volume 2192.7(6)
_cod_original_sg_symbol_H-M P-1
_cod_database_code 4001438
_exptl_absorpt_correction_t_ave 0.8837

loop_
_symmetry_equiv_pos_as_xyz
'x, y, z'
'-x, -y, -z'

loop_
_atom_site_label
_atom_site_type_symbol
_atom_site_fract_x
_atom_site_fract_y
_atom_site_fract_z
_atom_site_U_iso_or_equiv
_atom_site_adp_type
_atom_site_occupancy
_atom_site_symmetry_multiplicity
_atom_site_calc_flag
_atom_site_refinement_flags
Ni1 Ni 0.25365(11) 0.51187(8) 0.11574(10) 0.0380(4) Uani 1 1 d .
Ni2 Ni 0.80337(13) -0.48968(10) 0.58890(11) 0.0503(4) Uani 1 1 d .
Co1 Co 0.59094(14) -0.24452(10) 0.21329(13) 0.0555(5) Uani 1 1 d .
Co2 Co 0.82408(12) -0.75802(10) 0.25335(11) 0.0428(4) Uani 1 1 d .
S1 S 0.0966(2) 0.58239(17) 0.0918(2) 0.0458(7) Uani 1 1 d .
S2 S 0.3086(2) 0.66623(17) 0.1104(2) 0.0484(8) Uani 1 1 d .
S3 S 0.4140(2) 0.44064(17) 0.1324(2) 0.0481(8) Uani 1 1 d .
S4 S 0.1987(2) 0.35823(17) 0.1208(2) 0.0480(8) Uani 1 1 d .
S1A S 0.6583(3) -0.4429(2) 0.5429(3) 0.0643(9) Uani 1 1 d .
S2A S 0.8157(3) -0.3264(2) 0.6055(2) 0.0675(9) Uani 1 1 d .
S3A S 0.9431(3) -0.5401(2) 0.6398(2) 0.0588(8) Uani 1 1 d .
S4A S 0.7946(3) -0.6508(2) 0.5666(2) 0.0577(8) Uani 1 1 d .
C5A C 0.9672(9) -0.6769(9) 0.6319(8) 0.051(3) Uani 1 1 d .
C1 C 0.1063(8) 0.7182(7) 0.0806(7) 0.039(3) Uani 1 1 d .
C2 C 0.1993(8) 0.7534(7) 0.0901(7) 0.040(3) Uani 1 1 d .
C3 C 0.0116(10) 0.7855(8) 0.0622(8) 0.053(3) Uani 1 1 d .
C4 C 0.2110(10) 0.8717(8) 0.0846(9) 0.050(3) Uani 1 1 d .
C5 C 0.3134(9) 0.2682(7) 0.1309(8) 0.043(3) Uani 1 1 d .
C6 C 0.4096(8) 0.3056(7) 0.1362(8) 0.042(3) Uani 1 1 d .
C7 C 0.5055(9) 0.2362(7) 0.1478(9) 0.052(3) Uani 1 1 d .
C8 C 0.3016(10) 0.1531(7) 0.1336(10) 0.057(3) Uani 1 1 d .
C1A C 0.6338(13) -0.3072(9) 0.5472(9) 0.068(4) Uani 1 1 d .
C2A C 0.7026(12) -0.2543(9) 0.5721(9) 0.071(4) Uani 1 1 d .
C3A C 0.5369(16) -0.2521(10) 0.5228(11) 0.083(5) Uani 1 1 d .
C4A C 0.689(2) -0.1369(11) 0.5764(15) 0.114(7) Uani 1 1 d .
C6A C 0.9029(9) -0.7260(8) 0.5999(8) 0.051(3) Uani 1 1 d .
C7A C 1.0606(12) -0.7314(10) 0.6631(9) 0.063(3) Uani 1 1 d .
C8A C 0.9179(11) -0.8420(9) 0.5877(10) 0.060(3) Uani 1 1 d .
C1B C 0.6456(17) -0.1022(10) 0.158(2) 0.139(11) Uani 1 1 d .
H1B H 0.7215 -0.0935 0.1143 0.167 Uiso 1 1 calc R
C2B C 0.603(2) -0.1101(10) 0.262(2) 0.122(8) Uani 1 1 d .
H2B H 0.6477 -0.1046 0.2978 0.147 Uiso 1 1 calc R
C3B C 0.4855(17) -0.1271(10) 0.2965(14) 0.096(5) Uani 1 1 d .
H3B H 0.4366 -0.1364 0.3598 0.115 Uiso 1 1 calc R
C4B C 0.4533(15) -0.1281(10) 0.2233(15) 0.092(5) Uani 1 1 d .
H4B H 0.3786 -0.1393 0.2276 0.110 Uiso 1 1 calc R
C5B C 0.5463(19) -0.1105(12) 0.1424(13) 0.112(7) Uani 1 1 d .
H5B H 0.5431 -0.1048 0.0828 0.134 Uiso 1 1 calc R
C6B C 0.7190(11) -0.3595(9) 0.1452(12) 0.074(4) Uani 1 1 d .
H6B H 0.7877 -0.3491 0.0926 0.089 Uiso 1 1 calc R
C7B C 0.7075(14) -0.3613(8) 0.2377(15) 0.087(6) Uani 1 1 d .
H7B H 0.7658 -0.3508 0.2588 0.104 Uiso 1 1 calc R
C8B C 0.5898(16) -0.3823(8) 0.2947(11) 0.081(5) Uani 1 1 d .
H8B H 0.5572 -0.3890 0.3603 0.098 Uiso 1 1 calc R
C9B C 0.5318(12) -0.3912(8) 0.2353(10) 0.063(3) Uani 1 1 d .
H9B H 0.4537 -0.4052 0.2543 0.076 Uiso 1 1 calc R
C10B C 0.6104(11) -0.3756(9) 0.1432(11) 0.068(4) Uani 1 1 d .
H10B H 0.5939 -0.3759 0.0895 0.082 Uiso 1 1 calc R
C1C C 0.8760(11) -0.6218(8) 0.1721(10) 0.062(3) Uani 1 1 d .
H1C H 0.9453 -0.6171 0.1190 0.074 Uiso 1 1 calc R
C2C C 0.8645(11) -0.6112(8) 0.2641(10) 0.059(3) Uani 1 1 d .
H2C H 0.9239 -0.5973 0.2825 0.071 Uiso 1 1 calc R
C3C C 0.7438(12) -0.6255(8) 0.3257(10) 0.067(4) Uani 1 1 d .
H3C H 0.7113 -0.6236 0.3909 0.080 Uiso 1 1 calc R
C4C C 0.6849(10) -0.6428(7) 0.2680(9) 0.051(3) Uani 1 1 d .
H4C H 0.6055 -0.6537 0.2895 0.061 Uiso 1 1 calc R
C5C C 0.7648(9) -0.6410(7) 0.1721(9) 0.049(3) Uani 1 1 d .
H5C H 0.7481 -0.6504 0.1202 0.059 Uiso 1 1 calc R
C6C C 0.9368(12) -0.8729(8) 0.2913(10) 0.061(3) Uani 1 1 d .
H6C H 0.9968 -0.8611 0.3099 0.074 Uiso 1 1 calc R
C7C C 0.8180(13) -0.8834(8) 0.3514(10) 0.068(4) Uani 1 1 d .
H7C H 0.7858 -0.8799 0.4164 0.082 Uiso 1 1 calc R
C8C C 0.7573(11) -0.9002(8) 0.2945(11) 0.064(4) Uani 1 1 d .
H8C H 0.6775 -0.9099 0.3160 0.076 Uiso 1 1 calc R
C9C C 0.8366(11) -0.8996(8) 0.2007(10) 0.059(3) Uani 1 1 d .
H9C H 0.8181 -0.9084 0.1495 0.071 Uiso 1 1 calc R
C10C C 0.9494(11) -0.8836(8) 0.1962(10) 0.067(4) Uani 1 1 d .
H10C H 1.0183 -0.8806 0.1424 0.080 Uiso 1 1 calc R
N1 N -0.0650(9) 0.8346(7) 0.0443(8) 0.074(3) Uani 1 1 d .
N2 N 0.5886(8) 0.1889(7) 0.1563(8) 0.070(3) Uani 1 1 d .
N1A N 0.4535(13) -0.2165(10) 0.5080(10) 0.108(5) Uani 1 1 d .
N2A N 1.1352(11) -0.7705(10) 0.6866(9) 0.092(4) Uani 1 1 d .
F1 F 0.1706(7) 0.9316(4) 0.0261(6) 0.086(3) Uani 1 1 d .
F2 F 0.3198(6) 0.8921(4) 0.0624(6) 0.086(3) Uani 1 1 d .
F3 F 0.1482(9) 0.9089(5) 0.1694(6) 0.116(3) Uani 1 1 d .
F4 F 0.4036(6) 0.0922(5) 0.1013(8) 0.107(3) Uani 1 1 d .
F5 F 0.2436(6) 0.1345(4) 0.0819(6) 0.086(3) Uani 1 1 d .
F6 F 0.2393(11) 0.1127(6) 0.2177(8) 0.138(4) Uani 1 1 d .
F1A F 0.6853(13) -0.0853(7) 0.4981(10) 0.163(5) Uani 1 1 d .
F2A F 0.7719(12) -0.0970(7) 0.5870(11) 0.172(6) Uani 1 1 d .
F3A F 0.5919(11) -0.1015(7) 0.6437(9) 0.199(7) Uani 1 1 d .
F4A F 1.0003(7) -0.8985(5) 0.6146(7) 0.099(3) Uani 1 1 d .
F5A F 0.9472(9) -0.8635(6) 0.4996(7) 0.109(3) Uani 1 1 d .
F6A F 0.8201(7) -0.8871(6) 0.6348(8) 0.128(4) Uani 1 1 d .

loop_
_atom_site_aniso_label
_atom_site_aniso_U_11
_atom_site_aniso_U_22
_atom_site_aniso_U_33
_atom_site_aniso_U_23
_atom_site_aniso_U_13
_atom_site_aniso_U_12
Ni1 0.0387(7) 0.0227(5) 0.0558(10) -0.0026(5) -0.0217(7) -0.0030(5)
Ni2 0.0606(9) 0.0419(7) 0.0488(10) -0.0053(6) -0.0175(8) -0.0143(6)
Co1 0.0610(10) 0.0308(7) 0.0786(13) -0.0007(7) -0.0332(9) -0.0009(6)
Co2 0.0463(8) 0.0320(7) 0.0553(11) -0.0035(6) -0.0258(8) -0.0020(6)
S1 0.0503(16) 0.0295(12) 0.067(2) 0.0017(12) -0.0333(15) -0.0069(11)
S2 0.0445(15) 0.0240(11) 0.086(2) -0.0033(12) -0.0355(16) -0.0024(10)
S3 0.0419(15) 0.0266(11) 0.083(2) -0.0005(12) -0.0320(15) -0.0041(10)
S4 0.0428(15) 0.0282(11) 0.082(2) -0.0057(13) -0.0336(16) -0.0030(10)
S1A 0.072(2) 0.0467(16) 0.077(3) -0.0026(15) -0.0320(19) -0.0057(14)
S2A 0.083(2) 0.0532(16) 0.059(2) -0.0172(15) -0.0094(18) -0.0231(15)
S3A 0.0616(19) 0.0694(18) 0.053(2) -0.0164(15) -0.0208(16) -0.0217(14)
S4A 0.0669(19) 0.0430(14) 0.082(2) -0.0066(15) -0.0469(19) -0.0095(13)
C5A 0.045(6) 0.070(7) 0.046(8) -0.012(6) -0.021(6) -0.013(5)
C1 0.038(6) 0.027(4) 0.051(8) 0.006(4) -0.019(5) 0.001(4)
C2 0.037(6) 0.032(5) 0.050(8) -0.008(5) -0.016(5) 0.002(4)
C3 0.063(8) 0.040(5) 0.057(9) 0.000(5) -0.025(7) -0.004(5)
C4 0.057(7) 0.034(5) 0.072(9) -0.008(6) -0.037(7) -0.003(5)
C5 0.050(6) 0.025(4) 0.061(8) -0.015(5) -0.027(6) 0.000(4)
C6 0.034(5) 0.033(5) 0.056(8) 0.008(5) -0.017(5) -0.007(4)
C7 0.044(6) 0.032(5) 0.092(10) -0.012(5) -0.039(7) -0.002(5)
C8 0.059(7) 0.024(5) 0.096(11) -0.005(6) -0.038(8) -0.006(5)
C1A 0.100(10) 0.048(6) 0.040(9) -0.010(6) -0.005(7) -0.020(7)
C2A 0.077(9) 0.040(6) 0.067(10) -0.011(6) 0.007(7) -0.003(6)
C3A 0.099(12) 0.055(8) 0.068(11) -0.002(7) -0.009(10) 0.005(8)
C4A 0.18(2) 0.035(7) 0.103(16) -0.019(9) -0.021(14) -0.017(10)
C6A 0.051(7) 0.057(6) 0.047(8) 0.002(6) -0.022(6) -0.007(5)
C7A 0.070(9) 0.082(8) 0.046(9) -0.014(7) -0.028(7) -0.014(7)
C8A 0.063(8) 0.055(7) 0.078(11) -0.013(7) -0.044(8) -0.003(6)
C1B 0.062(11) 0.032(7) 0.25(3) 0.028(12) 0.004(15) -0.004(7)
C2B 0.15(2) 0.024(6) 0.25(3) -0.020(11) -0.14(2) 0.005(9)
C3B 0.117(15) 0.044(7) 0.123(16) -0.008(8) -0.056(13) 0.030(8)
C4B 0.092(12) 0.067(9) 0.115(16) -0.004(9) -0.053(13) 0.027(8)
C5B 0.092(13) 0.088(11) 0.088(14) 0.033(9) 0.009(12) 0.036(10)
C6B 0.057(8) 0.050(7) 0.116(14) -0.023(8) -0.031(9) -0.004(6)
C7B 0.108(12) 0.026(5) 0.187(19) -0.006(8) -0.123(13) -0.007(6)
C8B 0.153(15) 0.022(5) 0.098(12) -0.002(6) -0.075(12) -0.019(7)
C9B 0.083(9) 0.051(7) 0.060(10) 0.001(6) -0.025(8) -0.029(6)
C10B 0.062(8) 0.061(7) 0.089(12) -0.011(7) -0.032(8) -0.017(6)
C1C 0.065(8) 0.045(6) 0.076(11) 0.013(6) -0.030(7) -0.014(5)
C2C 0.070(9) 0.038(6) 0.084(11) -0.001(6) -0.042(8) -0.013(5)
C3C 0.087(10) 0.051(6) 0.068(10) -0.008(6) -0.036(9) -0.002(6)
C4C 0.053(7) 0.029(5) 0.066(9) -0.008(5) -0.019(7) 0.009(5)
C5C 0.055(7) 0.037(5) 0.060(9) 0.009(5) -0.031(7) 0.001(5)
C6C 0.068(9) 0.051(6) 0.078(11) -0.009(7) -0.044(8) 0.006(6)
C7C 0.090(10) 0.045(6) 0.073(10) 0.011(6) -0.041(9) 0.000(6)
C8C 0.061(8) 0.035(6) 0.094(12) 0.007(6) -0.033(8) -0.006(5)
C9C 0.077(9) 0.039(6) 0.063(10) -0.013(6) -0.030(8) 0.004(6)
C10C 0.059(8) 0.051(6) 0.078(11) -0.001(6) -0.023(7) 0.018(6)
N1 0.062(7) 0.050(5) 0.115(10) 0.012(6) -0.048(7) 0.002(5)
N2 0.053(6) 0.040(5) 0.133(11) -0.001(5) -0.055(7) -0.002(4)
N1A 0.102(10) 0.095(9) 0.082(11) 0.000(7) -0.005(9) 0.030(8)
N2A 0.086(8) 0.121(10) 0.098(10) -0.030(8) -0.063(8) 0.002(7)
F1 0.120(6) 0.030(3) 0.145(8) 0.015(4) -0.094(6) -0.013(3)
F2 0.083(5) 0.029(3) 0.169(8) -0.005(4) -0.071(5) -0.010(3)
F3 0.195(10) 0.038(4) 0.083(7) -0.018(4) -0.012(6) -0.017(5)
F4 0.081(5) 0.035(3) 0.238(11) -0.041(5) -0.094(6) 0.015(3)
F5 0.094(5) 0.040(3) 0.165(8) -0.024(4) -0.090(6) -0.003(3)
F6 0.251(13) 0.050(4) 0.112(9) 0.013(5) -0.053(8) -0.070(6)
F1A 0.244(14) 0.046(5) 0.168(13) 0.007(6) -0.051(11) -0.015(6)
F2A 0.204(13) 0.055(5) 0.262(17) -0.042(7) -0.079(12) -0.034(7)
F3A 0.198(12) 0.069(6) 0.191(12) -0.067(7) 0.089(10) -0.007(6)
F4A 0.119(6) 0.055(4) 0.156(9) -0.017(5) -0.097(7) 0.018(4)
F5A 0.187(9) 0.071(5) 0.097(7) -0.022(5) -0.084(7) 0.006(5)
F6A 0.076(6) 0.056(4) 0.223(12) -0.017(6) -0.021(7) -0.019(4)

loop_
_atom_type_symbol
_atom_type_description
_atom_type_scat_dispersion_real
_atom_type_scat_dispersion_imag
_atom_type_scat_source
C C 0.0033 0.0016 'International Tables Vol C Tables 4.2.6.8 and 6.1.1.4'
H H 0.0000 0.0000 'International Tables Vol C Tables 4.2.6.8 and 6.1.1.4'
Co Co 0.3494 0.9721 'International Tables Vol C Tables 4.2.6.8 and 6.1.1.4'
F F 0.0171 0.0103 'International Tables Vol C Tables 4.2.6.8 and 6.1.1.4'
N N 0.0061 0.0033 'International Tables Vol C Tables 4.2.6.8 and 6.1.1.4'
Ni Ni 0.3393 1.1124 'International Tables Vol C Tables 4.2.6.8 and 6.1.1.4'
S S 0.1246 0.1234 'International Tables Vol C Tables 4.2.6.8 and 6.1.1.4'

loop_
_geom_angle_atom_site_label_1
_geom_angle_atom_site_label_2
_geom_angle_atom_site_label_3
_geom_angle
S3 Ni1 S4 91.90(10)
S3 Ni1 S1 177.21(14)
S4 Ni1 S1 87.75(10)
S3 Ni1 S2 88.23(10)
S4 Ni1 S2 179.84(14)
S1 Ni1 S2 92.12(10)
S3A Ni2 S4A 91.77(12)
S3A Ni2 S1A 177.57(16)
S4A Ni2 S1A 87.18(12)
S3A Ni2 S2A 88.79(13)
S4A Ni2 S2A 177.77(16)
S1A Ni2 S2A 92.35(13)
C1B Co1 C7B 118.4(8)
C1B Co1 C2B 43.4(8)
C7B Co1 C2B 108.7(6)
C1B Co1 C8B 153.7(10)
C7B Co1 C8B 41.4(6)
C2B Co1 C8B 118.0(8)
C1B Co1 C5B 39.7(8)
C7B Co1 C5B 153.2(8)
C2B Co1 C5B 67.1(8)
C8B Co1 C5B 164.9(8)
C1B Co1 C6B 108.3(7)
C7B Co1 C6B 40.0(6)
C2B Co1 C6B 130.4(8)
C8B Co1 C6B 67.6(6)
C5B Co1 C6B 121.2(7)
C1B Co1 C10B 127.4(10)
C7B Co1 C10B 68.0(5)
C2B Co1 C10B 168.5(10)
C8B Co1 C10B 67.4(5)
C5B Co1 C10B 110.4(7)
C6B Co1 C10B 40.2(5)
C1B Co1 C4B 67.7(7)
C7B Co1 C4B 166.0(9)
C2B Co1 C4B 66.2(7)
C8B Co1 C4B 128.0(8)
C5B Co1 C4B 38.8(6)
C6B Co1 C4B 153.0(8)
C10B Co1 C4B 119.5(6)
C1B Co1 C3B 69.6(8)
C7B Co1 C3B 129.5(8)
C2B Co1 C3B 39.9(7)
C8B Co1 C3B 108.6(7)
C5B Co1 C3B 65.4(7)
C6B Co1 C3B 167.7(7)
C10B Co1 C3B 150.5(7)
C4B Co1 C3B 38.4(6)
C1B Co1 C9B 164.5(11)
C7B Co1 C9B 68.3(5)
C2B Co1 C9B 150.7(10)
C8B Co1 C9B 40.1(5)
C5B Co1 C9B 128.8(8)
C6B Co1 C9B 67.1(5)
C10B Co1 C9B 39.6(5)
C4B Co1 C9B 109.3(6)
C3B Co1 C9B 118.1(7)
C8C Co2 C9C 40.3(5)
C8C Co2 C1C 159.3(6)
C9C Co2 C1C 123.8(6)
C8C Co2 C4C 107.2(5)
C9C Co2 C4C 122.4(5)
C1C Co2 C4C 68.2(5)
C8C Co2 C7C 40.7(5)
C9C Co2 C7C 68.4(5)
C1C Co2 C7C 158.9(5)
C4C Co2 C7C 122.5(5)
C8C Co2 C3C 121.8(6)
C9C Co2 C3C 157.6(5)
C1C Co2 C3C 68.6(5)
C4C Co2 C3C 40.4(4)
C7C Co2 C3C 106.7(5)
C8C Co2 C6C 68.0(5)
C9C Co2 C6C 68.2(5)
C1C Co2 C6C 123.6(5)
C4C Co2 C6C 158.8(5)
C7C Co2 C6C 40.5(5)
C3C Co2 C6C 123.2(5)
C8C Co2 C2C 158.9(6)
C9C Co2 C2C 159.6(6)
C1C Co2 C2C 40.1(5)
C4C Co2 C2C 68.3(4)
C7C Co2 C2C 123.0(5)
C3C Co2 C2C 41.4(5)
C6C Co2 C2C 108.3(5)
C8C Co2 C5C 122.3(5)
C9C Co2 C5C 107.1(5)
C1C Co2 C5C 41.0(4)
C4C Co2 C5C 40.8(4)
C7C Co2 C5C 158.4(5)
C3C Co2 C5C 69.0(5)
C6C Co2 C5C 159.3(5)
C2C Co2 C5C 68.7(5)
C8C Co2 C10C 68.1(5)
C9C Co2 C10C 40.4(5)
C1C Co2 C10C 108.3(5)
C4C Co2 C10C 158.3(5)
C7C Co2 C10C 68.7(5)
C3C Co2 C10C 160.3(5)
C6C Co2 C10C 41.1(5)
C2C Co2 C10C 123.8(5)
C5C Co2 C10C 122.4(5)
C1 S1 Ni1 103.7(3)
C2 S2 Ni1 103.4(3)
C6 S3 Ni1 104.3(3)
C5 S4 Ni1 104.4(3)
C1A S1A Ni2 104.0(5)
C2A S2A Ni2 102.8(4)
C5A S3A Ni2 103.6(4)
C6A S4A Ni2 104.4(4)
C6A C5A C7A 124.6(10)
C6A C5A S3A 121.0(8)
C7A C5A S3A 114.3(8)
C2 C1 C3 125.2(8)
C2 C1 S1 119.4(6)
C3 C1 S1 115.4(7)
C1 C2 C4 122.2(8)
C1 C2 S2 121.4(7)
C4 C2 S2 116.4(7)
N1 C3 C1 175.8(12)
F1 C4 F2 106.9(10)
F1 C4 F3 105.8(9)
F2 C4 F3 106.0(9)
F1 C4 C2 114.6(9)
F2 C4 C2 113.8(8)
F3 C4 C2 109.2(10)
C6 C5 C8 124.0(8)
C6 C5 S4 119.3(7)
C8 C5 S4 116.7(7)
C5 C6 C7 122.5(8)
C5 C6 S3 120.1(7)
C7 C6 S3 117.4(7)
N2 C7 C6 173.2(10)
F6 C8 F4 108.2(10)
F6 C8 F5 103.1(10)
F4 C8 F5 104.4(9)
F6 C8 C5 113.1(10)
F4 C8 C5 113.9(9)
F5 C8 C5 113.1(9)
C2A C1A C3A 121.8(11)
C2A C1A S1A 121.2(11)
C3A C1A S1A 117.0(10)
C1A C2A C4A 124.9(15)
C1A C2A S2A 119.6(9)
C4A C2A S2A 115.4(14)
N1A C3A C1A 173.3(17)
F2A C4A F3A 105.0(16)
F2A C4A F1A 102.5(16)
F3A C4A F1A 106.0(18)
F2A C4A C2A 117.3(18)
F3A C4A C2A 113.1(15)
F1A C4A C2A 111.8(15)
C5A C6A C8A 125.7(10)
C5A C6A S4A 119.2(8)
C8A C6A S4A 115.1(8)
N2A C7A C5A 177.5(14)
F6A C8A F5A 104.4(10)
F6A C8A F4A 105.9(11)
F5A C8A F4A 105.2(10)
F6A C8A C6A 112.9(10)
F5A C8A C6A 113.5(11)
F4A C8A C6A 114.2(9)
C5B C1B C2B 103.1(16)
C5B C1B Co1 71.3(9)
C2B C1B Co1 68.7(8)
C3B C2B C1B 107.1(17)
C3B C2B Co1 71.4(9)
C1B C2B Co1 67.9(9)
C4B C3B C2B 108.5(19)
C4B C3B Co1 70.8(9)
C2B C3B Co1 68.7(9)
C3B C4B C5B 109.3(18)
C3B C4B Co1 70.8(8)
C5B C4B Co1 69.9(8)
C4B C5B C1B 112(2)
C4B C5B Co1 71.3(8)
C1B C5B Co1 69.1(9)
C7B C6B C10B 108.9(13)
C7B C6B Co1 69.0(7)
C10B C6B Co1 70.2(7)
C6B C7B C8B 107.0(11)
C6B C7B Co1 70.9(7)
C8B C7B Co1 69.7(7)
C9B C8B C7B 107.9(14)
C9B C8B Co1 71.1(7)
C7B C8B Co1 68.9(7)
C10B C9B C8B 108.2(13)
C10B C9B Co1 69.9(7)
C8B C9B Co1 68.8(7)
C9B C10B C6B 108.0(13)
C9B C10B Co1 70.5(7)
C6B C10B Co1 69.5(7)
C2C C1C C5C 109.6(11)
C2C C1C Co2 70.6(7)
C5C C1C Co2 70.2(6)
C1C C2C C3C 107.7(11)
C1C C2C Co2 69.3(6)
C3C C2C Co2 69.1(6)
C4C C3C C2C 106.8(12)
C4C C3C Co2 69.5(6)
C2C C3C Co2 69.5(6)
C3C C4C C5C 110.0(11)
C3C C4C Co2 70.2(6)
C5C C4C Co2 70.3(5)
C4C C5C C1C 105.8(11)
C4C C5C Co2 68.9(6)
C1C C5C Co2 68.7(6)
C7C C6C C10C 108.4(11)
C7C C6C Co2 69.5(6)
C10C C6C Co2 70.0(6)
C6C C7C C8C 107.3(12)
C6C C7C Co2 70.0(7)
C8C C7C Co2 69.1(7)
C9C C8C C7C 108.8(12)
C9C C8C Co2 70.1(7)
C7C C8C Co2 70.2(7)
C8C C9C C10C 109.0(12)
C8C C9C Co2 69.6(6)
C10C C9C Co2 71.0(7)
C9C C10C C6C 106.5(11)
C9C C10C Co2 68.7(6)
C6C C10C Co2 68.9(6)

loop_
_geom_bond_atom_site_label_1
_geom_bond_atom_site_label_2
_geom_bond_distance
Ni1 S3 2.138(3)
Ni1 S4 2.145(3)
Ni1 S1 2.149(3)
Ni1 S2 2.152(3)
Ni2 S3A 2.139(3)
Ni2 S4A 2.144(3)
Ni2 S1A 2.147(4)
Ni2 S2A 2.156(3)
Co1 C1B 1.993(14)
Co1 C7B 2.003(11)
Co1 C2B 2.004(14)
Co1 C8B 2.014(12)
Co1 C5B 2.020(14)
Co1 C6B 2.027(11)
Co1 C10B 2.036(12)
Co1 C4B 2.038(12)
Co1 C3B 2.038(14)
Co1 C9B 2.044(11)
Co2 C8C 2.023(11)
Co2 C9C 2.029(10)
Co2 C1C 2.030(11)
Co2 C4C 2.032(9)
Co2 C7C 2.037(12)
Co2 C3C 2.041(11)
Co2 C6C 2.044(10)
Co2 C2C 2.046(10)
Co2 C5C 2.050(9)
Co2 C10C 2.059(10)
S1 C1 1.727(9)
S2 C2 1.706(9)
S3 C6 1.716(9)
S4 C5 1.717(9)
S1A C1A 1.707(11)
S2A C2A 1.757(14)
S3A C5A 1.727(11)
S4A C6A 1.722(10)
C5A C6A 1.344(14)
C5A C7A 1.461(16)
C1 C2 1.360(13)
C1 C3 1.434(14)
C2 C4 1.518(13)
C3 N1 1.153(13)
C4 F1 1.303(12)
C4 F2 1.308(12)
C4 F3 1.341(13)
C5 C6 1.378(13)
C5 C8 1.485(12)
C6 C7 1.416(13)
C7 N2 1.148(11)
C8 F6 1.307(14)
C8 F4 1.317(12)
C8 F5 1.324(13)
C1A C2A 1.350(18)
C1A C3A 1.44(2)
C2A C4A 1.480(16)
C3A N1A 1.151(19)
C4A F2A 1.28(2)
C4A F3A 1.30(2)
C4A F1A 1.31(2)
C6A C8A 1.482(14)
C7A N2A 1.138(14)
C8A F6A 1.317(14)
C8A F5A 1.320(14)
C8A F4A 1.320(12)
C1B C5B 1.36(3)
C1B C2B 1.48(3)
C2B C3B 1.38(2)
C3B C4B 1.34(2)
C4B C5B 1.35(2)
C6B C7B 1.38(2)
C6B C10B 1.398(17)
C7B C8B 1.42(2)
C8B C9B 1.390(17)
C9B C10B 1.383(17)
C1C C2C 1.396(16)
C1C C5C 1.430(15)
C2C C3C 1.444(17)
C3C C4C 1.406(16)
C4C C5C 1.423(15)
C6C C7C 1.411(18)
C6C C10C 1.439(17)
C7C C8C 1.412(17)
C8C C9C 1.397(17)
C9C C10C 1.410(17)
